data_7002119
loop_
_publ_author_name
'Arnold, Polly L.'
'Casely, Ian J.'
'Turner, Zo\"e R.'
'Bellabarba, Ronan'
'Tooze, Robert B.'

_publ_section_title
;
 Magnesium and zinc complexes of functionalised, saturated
 N-heterocyclic carbene ligands: carbene lability and
 functionalisation, and lactide polymerisation catalysis
;
_journal_issue 35
_journal_name_full 'Dalton Transactions'
_journal_page_first 7236
_journal_paper_doi 10.1039/b907034f
_journal_year 2009
_chemical_formula_moiety 'C32 H74 N6 O2 Si4 Zn2, C6 H6'
_chemical_formula_sum 'C38 H80 N6 O2 Si4 Zn2'
_chemical_formula_weight 896.18
_chemical_name_systematic
;
?
;
_space_group_IT_number 2
_symmetry_cell_setting triclinic
_symmetry_space_group_name_Hall '-P 1'
_symmetry_space_group_name_H-M 'P -1'
_atom_sites_solution_hydrogens geom
_atom_sites_solution_primary direct
_atom_sites_solution_secondary difmap
_audit_creation_method SHELXL-97
_cell_angle_alpha 112.0690(10)
_cell_angle_beta 102.6990(10)
_cell_angle_gamma 96.5540(10)
_cell_formula_units_Z 1
_cell_length_a 10.0409(2)
_cell_length_b 11.4568(3)
_cell_length_c 11.9216(3)
_cell_measurement_reflns_used 9861
_cell_measurement_temperature 150(2)
_cell_measurement_theta_max 30.5
_cell_measurement_theta_min 2.4
_cell_volume 1210.14(5)
_computing_cell_refinement 'SAINT (Siemans, 1995)'
_computing_data_collection 'SMART (Siemans, 1993)'
_computing_data_reduction 'SAINT (Siemans, 1995)'
_computing_molecular_graphics 'ORTEP (Farrugia, 1997)'
_computing_publication_material 'enCIFer (Allen et al., 2004)'
_computing_structure_refinement 'SHELXL-97 (Sheldrick, 1997)'
_computing_structure_solution 'SIR-92 (Giacovazzo, 1994)'
_diffrn_ambient_temperature 150(2)
_diffrn_measured_fraction_theta_full 0.997
_diffrn_measured_fraction_theta_max 0.909
_diffrn_measurement_device_type 'Brucker SMART APEX CCD area detector'
_diffrn_measurement_method 'omega scans'
_diffrn_radiation_monochromator graphite
_diffrn_radiation_source 'fine-focus sealed tube'
_diffrn_radiation_type MoK\a
_diffrn_radiation_wavelength 0.71073
_diffrn_reflns_av_R_equivalents 0.0251
_diffrn_reflns_av_sigmaI/netI 0.0267
_diffrn_reflns_limit_h_max 13
_diffrn_reflns_limit_h_min -13
_diffrn_reflns_limit_k_max 15
_diffrn_reflns_limit_k_min -16
_diffrn_reflns_limit_l_max 17
_diffrn_reflns_limit_l_min -14
_diffrn_reflns_number 19801
_diffrn_reflns_theta_full 27.50
_diffrn_reflns_theta_max 30.57
_diffrn_reflns_theta_min 1.92
_diffrn_standards_decay_% 0
_diffrn_standards_number 0
_exptl_absorpt_coefficient_mu 1.126
_exptl_absorpt_correction_T_max 0.82
_exptl_absorpt_correction_T_min 0.7163
_exptl_absorpt_correction_type multi-scan
_exptl_absorpt_process_details SADABS
_exptl_crystal_colour colourless
_exptl_crystal_density_diffrn 1.230
_exptl_crystal_density_method 'not measured'
_exptl_crystal_description shard
_exptl_crystal_F_000 482
_exptl_crystal_size_max 0.45
_exptl_crystal_size_mid 0.32
_exptl_crystal_size_min 0.18
_refine_diff_density_max 0.395
_refine_diff_density_min -0.289
_refine_diff_density_rms 0.060
_refine_ls_extinction_method none
_refine_ls_goodness_of_fit_ref 1.100
_refine_ls_hydrogen_treatment riding
_refine_ls_matrix_type full
_refine_ls_number_parameters 245
_refine_ls_number_reflns 6759
_refine_ls_number_restraints 0
_refine_ls_restrained_S_all 1.100
_refine_ls_R_factor_all 0.0302
_refine_ls_R_factor_gt 0.0282
_refine_ls_shift/su_max 0.002
_refine_ls_shift/su_mean 0.000
_refine_ls_structure_factor_coef Fsqd
_refine_ls_weighting_details 'calc w=1/[\s^2^(Fo^2^)+(0.0324P)^2^+0.4032P] where P=(Fo^2^+2Fc^2^)/3'
_refine_ls_weighting_scheme calc
_refine_ls_wR_factor_gt 0.0710
_refine_ls_wR_factor_ref 0.0736
_reflns_number_gt 6435
_reflns_number_total 6759
_reflns_threshold_expression >2sigma(I)
_cod_data_source_file b907034f.txt
_cod_data_source_block po8067
_cod_depositor_comments
;
The following automatic conversions were performed:
'_symmetry_cell_setting' value 'Triclinic' changed to 'triclinic'
according to '/home/saulius/struct/CIF-dictionaries/cif_core.dic'
dictionary named 'cif_core.dic' version 2.4.1 from 2010-06-29.

Automatic conversion script
Id: cif_fix_enum 1527 2010-12-29 10:47:43Z saulius 
;
_cod_original_sg_symbol_H-M P-1
_cod_database_code 7002119

loop_
_symmetry_equiv_pos_as_xyz
'x, y, z'
'-x, -y, -z'

loop_
_atom_site_label
_atom_site_type_symbol
_atom_site_fract_x
_atom_site_fract_y
_atom_site_fract_z
_atom_site_U_iso_or_equiv
_atom_site_adp_type
_atom_site_occupancy
_atom_site_symmetry_multiplicity
_atom_site_calc_flag
_atom_site_refinement_flags
_atom_site_disorder_assembly
_atom_site_disorder_group
C1 C 1.04824(14) 0.28820(12) 0.79155(12) 0.0207(2) Uani 1 1 d . . .
C2 C 0.94864(18) 0.26902(14) 0.57288(13) 0.0298(3) Uani 1 1 d . . .
H2 H 0.8784 0.3133 0.6099 0.036 Uiso 1 1 calc R . .
C3 C 0.87364(19) 0.13226(15) 0.47666(14) 0.0343(3) Uani 1 1 d . . .
H3A H 0.9393 0.0894 0.4347 0.051 Uiso 1 1 calc R . .
H3B H 0.7953 0.1363 0.4136 0.051 Uiso 1 1 calc R . .
H3C H 0.8382 0.0834 0.5200 0.051 Uiso 1 1 calc R . .
C4 C 1.0083(3) 0.34342(18) 0.50619(17) 0.0507(5) Uani 1 1 d . . .
H4A H 1.0597 0.4299 0.5684 0.076 Uiso 1 1 calc R . .
H4B H 0.9317 0.3507 0.4438 0.076 Uiso 1 1 calc R . .
H4C H 1.0718 0.2975 0.4635 0.076 Uiso 1 1 calc R . .
C5 C 1.19130(17) 0.23333(16) 0.65778(15) 0.0330(3) Uani 1 1 d . . .
H5A H 1.2505 0.3034 0.6498 0.040 Uiso 1 1 calc R . .
H5B H 1.1760 0.1521 0.5820 0.040 Uiso 1 1 calc R . .
C6 C 1.25675(17) 0.21813(17) 0.77783(15) 0.0344(3) Uani 1 1 d . . .
H6A H 1.2571 0.1267 0.7606 0.041 Uiso 1 1 calc R . .
H6B H 1.3536 0.2702 0.8191 0.041 Uiso 1 1 calc R . .
C7 C 0.77283(18) 0.60841(16) 0.78945(14) 0.0336(3) Uani 1 1 d . . .
H7A H 0.8586 0.6634 0.7952 0.050 Uiso 1 1 calc R . .
H7B H 0.6933 0.6479 0.7731 0.050 Uiso 1 1 calc R . .
H7C H 0.7573 0.5232 0.7203 0.050 Uiso 1 1 calc R . .
C8 C 0.78731(14) 0.59403(12) 0.91367(13) 0.0223(3) Uani 1 1 d . . .
C9 C 0.81586(14) 0.73064(12) 1.01916(13) 0.0226(3) Uani 1 1 d . . .
H9A H 0.9002 0.7836 1.0179 0.027 Uiso 1 1 calc R . .
H9B H 0.7360 0.7707 1.0013 0.027 Uiso 1 1 calc R . .
C10 C 0.65379(15) 0.51084(14) 0.90790(16) 0.0309(3) Uani 1 1 d . . .
H10A H 0.6402 0.4230 0.8437 0.046 Uiso 1 1 calc R . .
H10B H 0.5737 0.5476 0.8859 0.046 Uiso 1 1 calc R . .
H10C H 0.6617 0.5085 0.9904 0.046 Uiso 1 1 calc R . .
C11 C 0.82740(18) -0.00319(14) 0.71407(15) 0.0328(3) Uani 1 1 d . . .
H11A H 0.9091 0.0495 0.7105 0.049 Uiso 1 1 calc R . .
H11B H 0.7807 -0.0718 0.6300 0.049 Uiso 1 1 calc R . .
H11C H 0.8576 -0.0416 0.7736 0.049 Uiso 1 1 calc R . .
C12 C 0.62357(17) 0.15984(15) 0.64594(14) 0.0324(3) Uani 1 1 d . . .
H12A H 0.5382 0.1882 0.6612 0.049 Uiso 1 1 calc R . .
H12B H 0.6007 0.0895 0.5616 0.049 Uiso 1 1 calc R . .
H12C H 0.6909 0.2323 0.6515 0.049 Uiso 1 1 calc R . .
C13 C 0.55112(18) -0.01687(15) 0.76200(16) 0.0360(4) Uani 1 1 d . . .
H13A H 0.5829 -0.0540 0.8223 0.054 Uiso 1 1 calc R . .
H13B H 0.5151 -0.0859 0.6766 0.054 Uiso 1 1 calc R . .
H13C H 0.4768 0.0279 0.7839 0.054 Uiso 1 1 calc R . .
C14 C 0.83321(18) 0.39630(14) 1.18026(14) 0.0313(3) Uani 1 1 d . . .
H14A H 0.9312 0.4215 1.1838 0.047 Uiso 1 1 calc R . .
H14B H 0.8286 0.3927 1.2602 0.047 Uiso 1 1 calc R . .
H14C H 0.7820 0.4598 1.1663 0.047 Uiso 1 1 calc R . .
C15 C 0.8269(2) 0.11068(17) 1.09558(18) 0.0411(4) Uani 1 1 d . . .
H15A H 0.7837 0.0242 1.0288 0.062 Uiso 1 1 calc R . .
H15B H 0.8073 0.1163 1.1742 0.062 Uiso 1 1 calc R . .
H15C H 0.9283 0.1271 1.1085 0.062 Uiso 1 1 calc R . .
C16 C 0.56387(17) 0.20942(16) 1.04613(16) 0.0338(3) Uani 1 1 d . . .
H16A H 0.5167 0.2609 1.0073 0.051 Uiso 1 1 calc R . .
H16B H 0.5578 0.2365 1.1329 0.051 Uiso 1 1 calc R . .
H16C H 0.5187 0.1179 0.9973 0.051 Uiso 1 1 calc R . .
C100 C 0.55507(19) 0.39445(17) 0.44633(17) 0.0397(4) Uani 1 1 d . . .
H100 H 0.5933 0.3219 0.4096 0.048 Uiso 1 1 calc R . .
C101 C 0.5957(2) 0.50736(19) 0.43514(19) 0.0439(4) Uani 1 1 d . . .
H101 H 0.6616 0.5125 0.3901 0.053 Uiso 1 1 calc R . .
C102 C 0.5411(2) 0.61307(17) 0.48900(18) 0.0429(4) Uani 1 1 d . . .
H102 H 0.5700 0.6910 0.4815 0.051 Uiso 1 1 calc R . .
N1 N 1.16326(12) 0.26696(11) 0.85486(11) 0.0230(2) Uani 1 1 d . . .
N2 N 1.05739(13) 0.26597(11) 0.67545(11) 0.0249(2) Uani 1 1 d . . .
N3 N 0.77831(12) 0.22905(10) 0.90972(10) 0.0204(2) Uani 1 1 d . . .
O1 O 0.90412(10) 0.53974(8) 0.93916(9) 0.02007(18) Uani 1 1 d . . .
Si1 Si 0.70220(4) 0.10127(3) 0.76807(3) 0.02260(8) Uani 1 1 d . . .
Si2 Si 0.75309(4) 0.23425(3) 1.04797(3) 0.02113(8) Uani 1 1 d . . .
Zn1 Zn 0.921841(15) 0.361230(13) 0.909075(13) 0.01798(5) Uani 1 1 d . . .

loop_
_atom_site_aniso_label
_atom_site_aniso_U_11
_atom_site_aniso_U_22
_atom_site_aniso_U_33
_atom_site_aniso_U_23
_atom_site_aniso_U_13
_atom_site_aniso_U_12
C1 0.0242(6) 0.0142(5) 0.0194(6) 0.0042(4) 0.0049(5) 0.0002(5)
C2 0.0419(8) 0.0239(6) 0.0184(6) 0.0059(5) 0.0049(6) 0.0053(6)
C3 0.0423(9) 0.0270(7) 0.0239(7) 0.0044(6) 0.0061(6) -0.0007(6)
C4 0.0792(15) 0.0326(8) 0.0272(8) 0.0140(7) -0.0015(9) -0.0106(9)
C5 0.0374(8) 0.0323(7) 0.0306(7) 0.0092(6) 0.0189(7) 0.0085(6)
C6 0.0310(8) 0.0378(8) 0.0322(8) 0.0076(6) 0.0136(6) 0.0142(7)
C7 0.0378(8) 0.0368(8) 0.0235(7) 0.0126(6) 0.0009(6) 0.0126(7)
C8 0.0213(6) 0.0190(6) 0.0222(6) 0.0063(5) 0.0014(5) 0.0049(5)
C9 0.0241(6) 0.0184(6) 0.0238(6) 0.0080(5) 0.0046(5) 0.0058(5)
C10 0.0208(6) 0.0219(6) 0.0418(8) 0.0077(6) 0.0035(6) 0.0033(5)
C11 0.0429(9) 0.0216(6) 0.0311(7) 0.0055(6) 0.0148(7) 0.0081(6)
C12 0.0340(8) 0.0306(7) 0.0236(7) 0.0081(6) -0.0002(6) 0.0011(6)
C13 0.0379(8) 0.0240(7) 0.0335(8) 0.0038(6) 0.0084(7) -0.0084(6)
C14 0.0395(8) 0.0261(7) 0.0212(6) 0.0038(5) 0.0095(6) 0.0003(6)
C15 0.0543(11) 0.0357(8) 0.0397(9) 0.0227(7) 0.0097(8) 0.0159(8)
C16 0.0301(8) 0.0351(8) 0.0342(8) 0.0103(6) 0.0146(6) 0.0032(6)
C100 0.0384(9) 0.0322(8) 0.0403(9) 0.0103(7) 0.0052(7) 0.0046(7)
C101 0.0434(10) 0.0429(10) 0.0448(10) 0.0178(8) 0.0165(8) 0.0006(8)
C102 0.0479(10) 0.0325(8) 0.0467(10) 0.0211(8) 0.0077(8) -0.0018(7)
N1 0.0244(6) 0.0207(5) 0.0229(5) 0.0064(4) 0.0084(5) 0.0074(4)
N2 0.0308(6) 0.0219(5) 0.0198(5) 0.0056(4) 0.0088(5) 0.0050(5)
N3 0.0222(5) 0.0165(5) 0.0183(5) 0.0042(4) 0.0050(4) 0.0002(4)
O1 0.0191(4) 0.0165(4) 0.0197(4) 0.0043(3) 0.0017(3) 0.0041(3)
Si1 0.02574(19) 0.01608(16) 0.01968(17) 0.00304(13) 0.00477(14) -0.00049(14)
Si2 0.02445(18) 0.01808(16) 0.02002(17) 0.00734(13) 0.00629(14) 0.00345(14)
Zn1 0.01834(8) 0.01510(7) 0.01667(8) 0.00398(5) 0.00321(6) 0.00189(5)

loop_
_atom_type_symbol
_atom_type_description
_atom_type_scat_dispersion_real
_atom_type_scat_dispersion_imag
_atom_type_scat_source
C C 0.0033 0.0016 'International Tables Vol C Tables 4.2.6.8 and 6.1.1.4'
H H 0.0000 0.0000 'International Tables Vol C Tables 4.2.6.8 and 6.1.1.4'
N N 0.0061 0.0033 'International Tables Vol C Tables 4.2.6.8 and 6.1.1.4'
O O 0.0106 0.0060 'International Tables Vol C Tables 4.2.6.8 and 6.1.1.4'
Si Si 0.0817 0.0704 'International Tables Vol C Tables 4.2.6.8 and 6.1.1.4'
Zn Zn 0.2839 1.4301 'International Tables Vol C Tables 4.2.6.8 and 6.1.1.4'

loop_
_geom_angle_atom_site_label_1
_geom_angle_atom_site_label_2
_geom_angle_atom_site_label_3
_geom_angle
_geom_angle_site_symmetry_1
_geom_angle_site_symmetry_3
_geom_angle_publ_flag
N1 C1 N2 108.25(12) . . ?
N1 C1 Zn1 111.14(9) . . ?
N2 C1 Zn1 140.28(11) . . ?
N2 C2 C4 111.70(14) . . ?
N2 C2 C3 110.82(12) . . ?
C4 C2 C3 109.45(13) . . ?
N2 C2 H2 108.3 . . ?
C4 C2 H2 108.3 . . ?
C3 C2 H2 108.3 . . ?
C2 C3 H3A 109.5 . . ?
C2 C3 H3B 109.5 . . ?
H3A C3 H3B 109.5 . . ?
C2 C3 H3C 109.5 . . ?
H3A C3 H3C 109.5 . . ?
H3B C3 H3C 109.5 . . ?
C2 C4 H4A 109.5 . . ?
C2 C4 H4B 109.5 . . ?
H4A C4 H4B 109.5 . . ?
C2 C4 H4C 109.5 . . ?
H4A C4 H4C 109.5 . . ?
H4B C4 H4C 109.5 . . ?
N2 C5 C6 102.81(12) . . ?
N2 C5 H5A 111.2 . . ?
C6 C5 H5A 111.2 . . ?
N2 C5 H5B 111.2 . . ?
C6 C5 H5B 111.2 . . ?
H5A C5 H5B 109.1 . . ?
N1 C6 C5 101.95(12) . . ?
N1 C6 H6A 111.4 . . ?
C5 C6 H6A 111.4 . . ?
N1 C6 H6B 111.4 . . ?
C5 C6 H6B 111.4 . . ?
H6A C6 H6B 109.2 . . ?
C8 C7 H7A 109.5 . . ?
C8 C7 H7B 109.5 . . ?
H7A C7 H7B 109.5 . . ?
C8 C7 H7C 109.5 . . ?
H7A C7 H7C 109.5 . . ?
H7B C7 H7C 109.5 . . ?
O1 C8 C10 110.81(11) . . ?
O1 C8 C7 109.67(12) . . ?
C10 C8 C7 110.47(12) . . ?
O1 C8 C9 107.95(10) . . ?
C10 C8 C9 110.57(12) . . ?
C7 C8 C9 107.27(11) . . ?
N1 C9 C8 113.73(11) 2_767 . ?
N1 C9 H9A 108.8 2_767 . ?
C8 C9 H9A 108.8 . . ?
N1 C9 H9B 108.8 2_767 . ?
C8 C9 H9B 108.8 . . ?
H9A C9 H9B 107.7 . . ?
C8 C10 H10A 109.5 . . ?
C8 C10 H10B 109.5 . . ?
H10A C10 H10B 109.5 . . ?
C8 C10 H10C 109.5 . . ?
H10A C10 H10C 109.5 . . ?
H10B C10 H10C 109.5 . . ?
Si1 C11 H11A 109.5 . . ?
Si1 C11 H11B 109.5 . . ?
H11A C11 H11B 109.5 . . ?
Si1 C11 H11C 109.5 . . ?
H11A C11 H11C 109.5 . . ?
H11B C11 H11C 109.5 . . ?
Si1 C12 H12A 109.5 . . ?
Si1 C12 H12B 109.5 . . ?
H12A C12 H12B 109.5 . . ?
Si1 C12 H12C 109.5 . . ?
H12A C12 H12C 109.5 . . ?
H12B C12 H12C 109.5 . . ?
Si1 C13 H13A 109.5 . . ?
Si1 C13 H13B 109.5 . . ?
H13A C13 H13B 109.5 . . ?
Si1 C13 H13C 109.5 . . ?
H13A C13 H13C 109.5 . . ?
H13B C13 H13C 109.5 . . ?
Si2 C14 H14A 109.5 . . ?
Si2 C14 H14B 109.5 . . ?
H14A C14 H14B 109.5 . . ?
Si2 C14 H14C 109.5 . . ?
H14A C14 H14C 109.5 . . ?
H14B C14 H14C 109.5 . . ?
Si2 C15 H15A 109.5 . . ?
Si2 C15 H15B 109.5 . . ?
H15A C15 H15B 109.5 . . ?
Si2 C15 H15C 109.5 . . ?
H15A C15 H15C 109.5 . . ?
H15B C15 H15C 109.5 . . ?
Si2 C16 H16A 109.5 . . ?
Si2 C16 H16B 109.5 . . ?
H16A C16 H16B 109.5 . . ?
Si2 C16 H16C 109.5 . . ?
H16A C16 H16C 109.5 . . ?
H16B C16 H16C 109.5 . . ?
C101 C100 C102 119.72(18) . 2_666 ?
C101 C100 H100 120.1 . . ?
C102 C100 H100 120.1 2_666 . ?
C100 C101 C102 120.34(18) . . ?
C100 C101 H101 119.8 . . ?
C102 C101 H101 119.8 . . ?
C100 C102 C101 119.95(16) 2_666 . ?
C100 C102 H102 120.0 2_666 . ?
C101 C102 H102 120.0 . . ?
C1 N1 C9 123.84(11) . 2_767 ?
C1 N1 C6 113.45(12) . . ?
C9 N1 C6 121.86(12) 2_767 . ?
C1 N2 C2 125.82(13) . . ?
C1 N2 C5 112.46(12) . . ?
C2 N2 C5 121.70(12) . . ?
Si2 N3 Si1 123.20(7) . . ?
Si2 N3 Zn1 120.71(6) . . ?
Si1 N3 Zn1 115.45(6) . . ?
C8 O1 Zn1 132.44(8) . . ?
C8 O1 Zn1 122.75(7) . 2_767 ?
Zn1 O1 Zn1 99.40(4) . 2_767 ?
N3 Si1 C12 109.95(6) . . ?
N3 Si1 C11 112.54(7) . . ?
C12 Si1 C11 110.89(8) . . ?
N3 Si1 C13 116.24(7) . . ?
C12 Si1 C13 103.56(8) . . ?
C11 Si1 C13 103.17(8) . . ?
N3 Si2 C14 111.53(6) . . ?
N3 Si2 C15 112.88(7) . . ?
C14 Si2 C15 107.90(8) . . ?
N3 Si2 C16 113.87(7) . . ?
C14 Si2 C16 103.43(7) . . ?
C15 Si2 C16 106.61(9) . . ?
N3 Zn1 O1 124.76(4) . . ?
N3 Zn1 O1 121.82(4) . 2_767 ?
O1 Zn1 O1 80.60(4) . 2_767 ?
N3 Zn1 C1 114.71(5) . . ?
O1 Zn1 C1 114.45(4) . . ?
O1 Zn1 C1 90.85(4) 2_767 . ?
N3 Zn1 Zn1 135.96(3) . 2_767 ?
O1 Zn1 Zn1 41.28(3) . 2_767 ?
O1 Zn1 Zn1 39.33(3) 2_767 2_767 ?
C1 Zn1 Zn1 106.01(3) . 2_767 ?

loop_
_geom_bond_atom_site_label_1
_geom_bond_atom_site_label_2
_geom_bond_distance
_geom_bond_site_symmetry_2
_geom_bond_publ_flag
C1 N1 1.3348(18) . ?
C1 N2 1.3361(17) . ?
C1 Zn1 2.1017(13) . ?
C2 N2 1.4637(19) . ?
C2 C4 1.523(2) . ?
C2 C3 1.529(2) . ?
C2 H2 1.0000 . ?
C3 H3A 0.9800 . ?
C3 H3B 0.9800 . ?
C3 H3C 0.9800 . ?
C4 H4A 0.9800 . ?
C4 H4B 0.9800 . ?
C4 H4C 0.9800 . ?
C5 N2 1.474(2) . ?
C5 C6 1.520(2) . ?
C5 H5A 0.9900 . ?
C5 H5B 0.9900 . ?
C6 N1 1.4664(18) . ?
C6 H6A 0.9900 . ?
C6 H6B 0.9900 . ?
C7 C8 1.528(2) . ?
C7 H7A 0.9800 . ?
C7 H7B 0.9800 . ?
C7 H7C 0.9800 . ?
C8 O1 1.4165(16) . ?
C8 C10 1.526(2) . ?
C8 C9 1.5406(18) . ?
C9 N1 1.4593(18) 2_767 ?
C9 H9A 0.9900 . ?
C9 H9B 0.9900 . ?
C10 H10A 0.9800 . ?
C10 H10B 0.9800 . ?
C10 H10C 0.9800 . ?
C11 Si1 1.8835(16) . ?
C11 H11A 0.9800 . ?
C11 H11B 0.9800 . ?
C11 H11C 0.9800 . ?
C12 Si1 1.8823(16) . ?
C12 H12A 0.9800 . ?
C12 H12B 0.9800 . ?
C12 H12C 0.9800 . ?
C13 Si1 1.8836(16) . ?
C13 H13A 0.9800 . ?
C13 H13B 0.9800 . ?
C13 H13C 0.9800 . ?
C14 Si2 1.8661(15) . ?
C14 H14A 0.9800 . ?
C14 H14B 0.9800 . ?
C14 H14C 0.9800 . ?
C15 Si2 1.8802(17) . ?
C15 H15A 0.9800 . ?
C15 H15B 0.9800 . ?
C15 H15C 0.9800 . ?
C16 Si2 1.8828(16) . ?
C16 H16A 0.9800 . ?
C16 H16B 0.9800 . ?
C16 H16C 0.9800 . ?
C100 C101 1.375(3) . ?
C100 C102 1.376(3) 2_666 ?
C100 H100 0.9500 . ?
C101 C102 1.379(3) . ?
C101 H101 0.9500 . ?
C102 C100 1.376(3) 2_666 ?
C102 H102 0.9500 . ?
N1 C9 1.4593(18) 2_767 ?
N3 Si2 1.7021(12) . ?
N3 Si1 1.7025(11) . ?
N3 Zn1 1.9712(11) . ?
O1 Zn1 1.9756(9) . ?
O1 Zn1 2.0565(9) 2_767 ?
Zn1 O1 2.0565(9) 2_767 ?
Zn1 Zn1 3.0755(3) 2_767 ?

loop_
_geom_torsion_atom_site_label_1
_geom_torsion_atom_site_label_2
_geom_torsion_atom_site_label_3
_geom_torsion_atom_site_label_4
_geom_torsion
_geom_torsion_site_symmetry_1
_geom_torsion_site_symmetry_2
_geom_torsion_site_symmetry_3
_geom_torsion_site_symmetry_4
_geom_torsion_publ_flag
N2 C5 C6 N1 -9.84(15) . . . . ?
O1 C8 C9 N1 -60.02(14) . . . 2_767 ?
C10 C8 C9 N1 61.34(15) . . . 2_767 ?
C7 C8 C9 N1 -178.14(12) . . . 2_767 ?
C102 C100 C101 C102 0.4(3) 2_666 . . . ?
C100 C101 C102 C100 -0.4(3) . . . 2_666 ?
N2 C1 N1 C9 -173.79(12) . . . 2_767 ?
Zn1 C1 N1 C9 11.44(15) . . . 2_767 ?
N2 C1 N1 C6 -4.15(16) . . . . ?
Zn1 C1 N1 C6 -178.92(10) . . . . ?
C5 C6 N1 C1 9.16(17) . . . . ?
C5 C6 N1 C9 179.03(12) . . . 2_767 ?
N1 C1 N2 C2 175.29(12) . . . . ?
Zn1 C1 N2 C2 -12.4(2) . . . . ?
N1 C1 N2 C5 -3.18(16) . . . . ?
Zn1 C1 N2 C5 169.17(12) . . . . ?
C4 C2 N2 C1 134.37(15) . . . . ?
C3 C2 N2 C1 -103.31(16) . . . . ?
C4 C2 N2 C5 -47.30(19) . . . . ?
C3 C2 N2 C5 75.02(18) . . . . ?
C6 C5 N2 C1 8.59(16) . . . . ?
C6 C5 N2 C2 -169.94(13) . . . . ?
C10 C8 O1 Zn1 25.31(16) . . . . ?
C7 C8 O1 Zn1 -96.91(13) . . . . ?
C9 C8 O1 Zn1 146.52(9) . . . . ?
C10 C8 O1 Zn1 -123.03(10) . . . 2_767 ?
C7 C8 O1 Zn1 114.75(11) . . . 2_767 ?
C9 C8 O1 Zn1 -1.82(14) . . . 2_767 ?
Si2 N3 Si1 C12 132.86(9) . . . . ?
Zn1 N3 Si1 C12 -56.24(9) . . . . ?
Si2 N3 Si1 C11 -102.99(9) . . . . ?
Zn1 N3 Si1 C11 67.91(9) . . . . ?
Si2 N3 Si1 C13 15.67(12) . . . . ?
Zn1 N3 Si1 C13 -173.44(7) . . . . ?
Si1 N3 Si2 C14 -172.58(8) . . . . ?
Zn1 N3 Si2 C14 16.98(10) . . . . ?
Si1 N3 Si2 C15 65.74(11) . . . . ?
Zn1 N3 Si2 C15 -104.69(9) . . . . ?
Si1 N3 Si2 C16 -55.99(10) . . . . ?
Zn1 N3 Si2 C16 133.58(8) . . . . ?
Si2 N3 Zn1 O1 -75.18(8) . . . . ?
Si1 N3 Zn1 O1 113.68(6) . . . . ?
Si2 N3 Zn1 O1 26.16(9) . . . 2_767 ?
Si1 N3 Zn1 O1 -144.98(6) . . . 2_767 ?
Si2 N3 Zn1 C1 133.92(7) . . . . ?
Si1 N3 Zn1 C1 -37.22(8) . . . . ?
Si2 N3 Zn1 Zn1 -21.93(10) . . . 2_767 ?
Si1 N3 Zn1 Zn1 166.93(3) . . . 2_767 ?
C8 O1 Zn1 N3 -31.03(13) . . . . ?
Zn1 O1 Zn1 N3 122.39(5) 2_767 . . . ?
C8 O1 Zn1 O1 -153.42(13) . . . 2_767 ?
Zn1 O1 Zn1 O1 0.0 2_767 . . 2_767 ?
C8 O1 Zn1 C1 119.94(11) . . . . ?
Zn1 O1 Zn1 C1 -86.64(5) 2_767 . . . ?
C8 O1 Zn1 Zn1 -153.42(13) . . . 2_767 ?
N1 C1 Zn1 N3 -91.71(10) . . . . ?
N2 C1 Zn1 N3 96.08(15) . . . . ?
N1 C1 Zn1 O1 114.32(9) . . . . ?
N2 C1 Zn1 O1 -57.89(16) . . . . ?
N1 C1 Zn1 O1 34.26(9) . . . 2_767 ?
N2 C1 Zn1 O1 -137.95(15) . . . 2_767 ?
N1 C1 Zn1 Zn1 71.07(9) . . . 2_767 ?
N2 C1 Zn1 Zn1 -101.13(15) . . . 2_767 ?
